data_1563577
loop_
_publ_author_name
'Du, Xiao-Di'
'Xiao, Hong-Ping'
'Zhou, Xin-Hui'
'Wu, Tao'
'You, Xiao-Zeng'

_publ_section_title
;
 Diversity of coordination modes in the polymers based on
 3,3&#x2032;,4,4&#x2032;-biphenylcarboxylate ligand
;
_journal_issue 6
_journal_name_full 'Journal of Solid State Chemistry'
_journal_page_first 1464
_journal_page_last 1472
_journal_paper_doi 10.1016/j.jssc.2010.04.029
_journal_volume 183
_journal_year 2010
_chemical_formula_moiety 'C13 H11 N Ni O6'
_chemical_formula_sum 'C13 H11 N Ni O6'
_chemical_formula_weight 335.94
_space_group_IT_number 14
_space_group_name_Hall '-P 2ybc'
_space_group_name_H-M_alt 'P 1 21/c 1'
_symmetry_cell_setting monoclinic
_symmetry_space_group_name_Hall '-P 2ybc'
_symmetry_space_group_name_H-M 'P 1 21/c 1'
_atom_sites_solution_hydrogens geom
_atom_sites_solution_primary direct
_atom_sites_solution_secondary difmap
_audit_creation_method SHELXL-97
_cell_angle_alpha 90.00
_cell_angle_beta 122.601(14)
_cell_angle_gamma 90.00
_cell_formula_units_Z 4
_cell_length_a 7.462(2)
_cell_length_b 21.421(6)
_cell_length_c 9.2465(18)
_cell_measurement_reflns_used 1880
_cell_measurement_temperature 298(2)
_cell_measurement_theta_max 25.51
_cell_measurement_theta_min 2.78
_cell_volume 1245.1(6)
_computing_cell_refinement 'SMART; Bruker, 2000'
_computing_data_collection 'SMART; Bruker, 2000'
_computing_data_reduction 'SAINT; Bruker, 2000'
_computing_molecular_graphics 'SHELXTL; Bruker, 2000'
_computing_publication_material 'SHELXTL; Bruker, 2000'
_computing_structure_refinement 'SHELXTL; Bruker, 2000'
_computing_structure_solution 'SHELXTL; Bruker, 2000'
_diffrn_ambient_temperature 298(2)
_diffrn_measured_fraction_theta_full 1.000
_diffrn_measured_fraction_theta_max 1.000
_diffrn_measurement_device_type 'Bruker smart apex II CCD'
_diffrn_measurement_method 'phi and omega scans'
_diffrn_radiation_monochromator graphite
_diffrn_radiation_source 'fine-focus sealed tube'
_diffrn_radiation_type MoK\a
_diffrn_radiation_wavelength 0.71073
_diffrn_reflns_av_R_equivalents 0.0423
_diffrn_reflns_av_sigmaI/netI 0.0483
_diffrn_reflns_limit_h_max 8
_diffrn_reflns_limit_h_min -8
_diffrn_reflns_limit_k_max 25
_diffrn_reflns_limit_k_min -19
_diffrn_reflns_limit_l_max 11
_diffrn_reflns_limit_l_min -8
_diffrn_reflns_number 6156
_diffrn_reflns_theta_full 25.10
_diffrn_reflns_theta_max 25.10
_diffrn_reflns_theta_min 1.90
_exptl_absorpt_coefficient_mu 1.587
_exptl_absorpt_correction_T_max 0.7967
_exptl_absorpt_correction_T_min 0.7019
_exptl_absorpt_correction_type multi-scan
_exptl_absorpt_process_details '(SADABS; Bruker, 2000)'
_exptl_crystal_colour green
_exptl_crystal_density_diffrn 1.792
_exptl_crystal_density_method 'not measured'
_exptl_crystal_description virgulate
_exptl_crystal_F_000 688
_exptl_crystal_size_max 0.24
_exptl_crystal_size_mid 0.22
_exptl_crystal_size_min 0.15
_refine_diff_density_max 0.788
_refine_diff_density_min -0.603
_refine_diff_density_rms 0.117
_refine_ls_extinction_method none
_refine_ls_goodness_of_fit_ref 1.259
_refine_ls_hydrogen_treatment constr
_refine_ls_matrix_type full
_refine_ls_number_parameters 190
_refine_ls_number_reflns 2205
_refine_ls_number_restraints 0
_refine_ls_restrained_S_all 1.259
_refine_ls_R_factor_all 0.0975
_refine_ls_R_factor_gt 0.0902
_refine_ls_shift/su_max 0.000
_refine_ls_shift/su_mean 0.000
_refine_ls_structure_factor_coef Fsqd
_refine_ls_weighting_details 'calc w=1/[\s^2^(Fo^2^)+(0.0557P)^2^+12.0183P] where P=(Fo^2^+2Fc^2^)/3'
_refine_ls_weighting_scheme calc
_refine_ls_wR_factor_gt 0.2092
_refine_ls_wR_factor_ref 0.2131
_reflns_number_gt 2033
_reflns_number_total 2205
_reflns_threshold_expression >2sigma(I)
_cod_data_source_file JSSC-2010-183-1464.cif
_cod_data_source_block 1
_cod_depositor_comments
;
The following automatic conversions were performed:

data item '_exptl_absorpt_correction_type' value 'Multi-scan' was
changed to 'multi-scan' in accordance with the built-in table derived
from the CIF Core dictionary named 'cif_core.dic' version 2.4.5 last
updated on 2014-11-21.

data item '_symmetry_cell_setting' value 'Monoclinic' was changed to
'monoclinic' in accordance with the built-in table derived from the
CIF Core dictionary named 'cif_core.dic' version 2.4.5 last updated
on 2014-11-21.

Automatic conversion script
Id: cif_fix_values 8369 2020-08-20 11:38:08Z andrius 
;
_cod_original_cell_volume 1245.1(5)
_cod_original_sg_symbol_H-M P2(1)/c
_cod_database_code 1563577

loop_
_symmetry_equiv_pos_as_xyz
'x, y, z'
'-x, y+1/2, -z+1/2'
'-x, -y, -z'
'x, -y-1/2, z-1/2'

loop_
_atom_site_label
_atom_site_type_symbol
_atom_site_fract_x
_atom_site_fract_y
_atom_site_fract_z
_atom_site_U_iso_or_equiv
_atom_site_adp_type
_atom_site_occupancy
_atom_site_symmetry_multiplicity
_atom_site_calc_flag
_atom_site_refinement_flags
_atom_site_disorder_assembly
_atom_site_disorder_group
Ni1 Ni 0.92056(19) 0.19789(5) 0.93961(14) 0.0310(4) Uani 1 1 d . . .
O1 O 1.2089(9) 0.1551(3) 1.0784(7) 0.0374(15) Uani 1 1 d . . .
O2 O 1.5178(12) 0.1481(5) 1.1106(11) 0.075(3) Uani 1 1 d . . .
O3 O 1.0007(11) 0.2223(3) 0.7648(8) 0.0367(15) Uani 1 1 d . . .
O4 O 1.0536(13) 0.2190(3) 0.5528(9) 0.0486(19) Uani 1 1 d . . .
O5 O 0.8814(10) 0.1654(3) 1.1296(7) 0.0343(14) Uani 1 1 d . . .
H5B H 0.7499 0.1428 1.0785 0.051 Uiso 1 1 d R . .
H5A H 0.8780 0.2001 1.1938 0.051 Uiso 1 1 d R . .
O6 O 0.6314(11) 0.2509(3) 0.8250(10) 0.056(2) Uani 1 1 d . . .
H6A H 0.5678 0.2454 0.8908 0.084 Uiso 1 1 d R . .
H6B H 0.6630 0.2943 0.8239 0.084 Uiso 1 1 d R . .
N1 N 0.7421(11) 0.1254(3) 0.7849(9) 0.0304(16) Uani 1 1 d . . .
C1 C 0.5975(18) 0.1356(5) 0.6214(13) 0.054(3) Uani 1 1 d . . .
H1 H 0.5624 0.1765 0.5825 0.065 Uiso 1 1 calc R . .
C2 C 0.4966(18) 0.0873(5) 0.5062(12) 0.057(3) Uani 1 1 d . . .
H2 H 0.3938 0.0959 0.3919 0.068 Uiso 1 1 calc R . .
C3 C 0.5492(13) 0.0262(4) 0.5613(11) 0.033(2) Uani 1 1 d . . .
C4 C 0.6948(17) 0.0176(5) 0.7317(12) 0.048(3) Uani 1 1 d . . .
H4 H 0.7327 -0.0227 0.7754 0.058 Uiso 1 1 calc R . .
C5 C 0.7854(17) 0.0672(4) 0.8387(12) 0.044(2) Uani 1 1 d . . .
H5 H 0.8822 0.0597 0.9549 0.053 Uiso 1 1 calc R . .
C6 C 1.2303(13) 0.1016(4) 0.8653(11) 0.0296(18) Uani 1 1 d . . .
C7 C 1.1028(14) 0.1250(4) 0.6996(10) 0.0292(19) Uani 1 1 d . . .
C8 C 1.0167(14) 0.0855(4) 0.5585(10) 0.0306(19) Uani 1 1 d . . .
H8 H 0.9337 0.1025 0.4490 0.037 Uiso 1 1 calc R . .
C9 C 1.0506(13) 0.0212(4) 0.5756(10) 0.0264(18) Uani 1 1 d . . .
C10 C 1.1774(14) -0.0012(4) 0.7399(11) 0.036(2) Uani 1 1 d . . .
H10 H 1.2051 -0.0438 0.7566 0.044 Uiso 1 1 calc R . .
C11 C 1.2640(15) 0.0372(4) 0.8793(12) 0.040(2) Uani 1 1 d . . .
H11 H 1.3489 0.0199 0.9881 0.048 Uiso 1 1 calc R . .
C12 C 1.3233(14) 0.1391(4) 1.0277(11) 0.035(2) Uani 1 1 d . . .
C13 C 1.0479(15) 0.1941(4) 0.6703(11) 0.034(2) Uani 1 1 d . . .

loop_
_atom_site_aniso_label
_atom_site_aniso_U_11
_atom_site_aniso_U_22
_atom_site_aniso_U_33
_atom_site_aniso_U_23
_atom_site_aniso_U_13
_atom_site_aniso_U_12
Ni1 0.0510(7) 0.0207(6) 0.0316(6) -0.0008(5) 0.0292(6) -0.0005(5)
O1 0.031(3) 0.049(4) 0.028(3) -0.007(3) 0.012(3) 0.003(3)
O2 0.040(5) 0.104(7) 0.073(6) -0.043(5) 0.026(4) -0.020(4)
O3 0.071(4) 0.020(3) 0.035(3) -0.003(3) 0.039(3) 0.001(3)
O4 0.099(6) 0.020(3) 0.059(4) 0.010(3) 0.065(5) 0.014(3)
O5 0.049(4) 0.028(3) 0.036(3) -0.006(3) 0.030(3) -0.010(3)
O6 0.054(5) 0.046(4) 0.079(5) 0.017(4) 0.043(4) 0.015(4)
N1 0.032(4) 0.027(4) 0.034(4) -0.002(3) 0.019(3) -0.003(3)
C1 0.067(7) 0.035(5) 0.034(5) 0.004(4) 0.009(5) -0.001(5)
C2 0.059(7) 0.053(7) 0.022(5) 0.000(4) -0.002(4) 0.007(5)
C3 0.027(4) 0.039(5) 0.035(5) -0.008(4) 0.018(4) -0.012(4)
C4 0.062(7) 0.031(5) 0.033(5) 0.002(4) 0.013(5) 0.003(5)
C5 0.055(6) 0.037(5) 0.026(5) 0.002(4) 0.012(4) 0.003(5)
C6 0.028(4) 0.024(4) 0.035(5) -0.004(4) 0.016(4) 0.002(3)
C7 0.049(5) 0.016(4) 0.030(4) -0.002(3) 0.026(4) -0.001(4)
C8 0.048(5) 0.025(4) 0.024(4) 0.003(3) 0.022(4) 0.005(4)
C9 0.038(5) 0.021(4) 0.034(5) 0.001(3) 0.029(4) 0.001(3)
C10 0.040(5) 0.017(4) 0.037(5) 0.000(4) 0.011(4) 0.011(4)
C11 0.039(5) 0.034(5) 0.027(5) 0.006(4) 0.005(4) 0.010(4)
C12 0.029(5) 0.025(4) 0.028(5) 0.001(4) 0.001(4) 0.003(4)
C13 0.054(6) 0.018(4) 0.038(5) 0.000(4) 0.030(4) -0.007(4)

loop_
_atom_type_symbol
_atom_type_description
_atom_type_scat_dispersion_real
_atom_type_scat_dispersion_imag
_atom_type_scat_source
Ni Ni 0.3393 1.1124 'International Tables Vol C Tables 4.2.6.8 and 6.1.1.4'
C C 0.0033 0.0016 'International Tables Vol C Tables 4.2.6.8 and 6.1.1.4'
H H 0.0000 0.0000 'International Tables Vol C Tables 4.2.6.8 and 6.1.1.4'
N N 0.0061 0.0033 'International Tables Vol C Tables 4.2.6.8 and 6.1.1.4'
O O 0.0106 0.0060 'International Tables Vol C Tables 4.2.6.8 and 6.1.1.4'

loop_
_geom_angle_atom_site_label_1
_geom_angle_atom_site_label_2
_geom_angle_atom_site_label_3
_geom_angle
_geom_angle_site_symmetry_1
_geom_angle_site_symmetry_3
O4 Ni1 O1 90.7(3) 4_566 .
O4 Ni1 O5 96.4(2) 4_566 .
O1 Ni1 O5 84.1(3) . .
O4 Ni1 N1 168.3(3) 4_566 .
O1 Ni1 N1 99.7(3) . .
O5 Ni1 N1 90.1(3) . .
O4 Ni1 O3 85.1(2) 4_566 .
O1 Ni1 O3 87.4(3) . .
O5 Ni1 O3 171.3(3) . .
N1 Ni1 O3 89.9(3) . .
O4 Ni1 O6 82.7(3) 4_566 .
O1 Ni1 O6 171.9(3) . .
O5 Ni1 O6 91.9(3) . .
N1 Ni1 O6 87.4(3) . .
O3 Ni1 O6 96.7(3) . .
C12 O1 Ni1 127.1(6) . .
C13 O3 Ni1 136.7(5) . .
C13 O4 Ni1 126.4(6) . 4_565
Ni1 O5 H5B 109.2 . .
Ni1 O5 H5A 109.4 . .
H5B O5 H5A 109.5 . .
Ni1 O6 H6A 109.3 . .
Ni1 O6 H6B 109.3 . .
H6A O6 H6B 109.5 . .
C1 N1 C5 118.2(8) . .
C1 N1 Ni1 119.9(6) . .
C5 N1 Ni1 121.3(6) . .
N1 C1 C2 122.0(9) . .
N1 C1 H1 119.0 . .
C2 C1 H1 119.0 . .
C1 C2 C3 119.7(9) . .
C1 C2 H2 120.1 . .
C3 C2 H2 120.1 . .
C4 C3 C2 116.5(8) . .
C4 C3 C3 122.8(11) . 3_656
C2 C3 C3 120.7(10) . 3_656
C5 C4 C3 120.7(9) . .
C5 C4 H4 119.6 . .
C3 C4 H4 119.6 . .
N1 C5 C4 122.8(9) . .
N1 C5 H5 118.6 . .
C4 C5 H5 118.6 . .
C11 C6 C7 116.1(8) . .
C11 C6 C12 118.2(8) . .
C7 C6 C12 125.6(7) . .
C8 C7 C6 120.8(7) . .
C8 C7 C13 118.8(7) . .
C6 C7 C13 120.4(7) . .
C7 C8 C9 122.1(8) . .
C7 C8 H8 118.9 . .
C9 C8 H8 118.9 . .
C10 C9 C8 116.5(7) . .
C10 C9 C9 121.7(9) . 3_756
C8 C9 C9 121.8(9) . 3_756
C11 C10 C9 121.8(8) . .
C11 C10 H10 119.1 . .
C9 C10 H10 119.1 . .
C10 C11 C6 122.6(8) . .
C10 C11 H11 118.7 . .
C6 C11 H11 118.7 . .
O1 C12 O2 123.1(9) . .
O1 C12 C6 119.4(8) . .
O2 C12 C6 117.2(9) . .
O4 C13 O3 124.2(8) . .
O4 C13 C7 116.4(8) . .
O3 C13 C7 119.5(7) . .

loop_
_geom_bond_atom_site_label_1
_geom_bond_atom_site_label_2
_geom_bond_distance
_geom_bond_site_symmetry_2
Ni1 O4 2.032(6) 4_566
Ni1 O1 2.035(6) .
Ni1 O5 2.051(6) .
Ni1 N1 2.044(7) .
Ni1 O3 2.070(6) .
Ni1 O6 2.146(7) .
O1 C12 1.224(11) .
O2 C12 1.238(11) .
O3 C13 1.258(10) .
O4 C13 1.232(10) .
O4 Ni1 2.032(6) 4_565
O5 H5B 0.9601 .
O5 H5A 0.9600 .
O6 H6A 0.9600 .
O6 H6B 0.9600 .
N1 C1 1.319(12) .
N1 C5 1.317(11) .
C1 C2 1.381(14) .
C1 H1 0.9300 .
C2 C3 1.383(14) .
C2 H2 0.9300 .
C3 C4 1.361(13) .
C3 C3 1.479(17) 3_656
C4 C5 1.358(13) .
C4 H4 0.9300 .
C5 H5 0.9300 .
C6 C11 1.394(12) .
C6 C7 1.391(12) .
C6 C12 1.503(12) .
C7 C8 1.388(11) .
C7 C13 1.522(11) .
C8 C9 1.394(11) .
C8 H8 0.9300 .
C9 C10 1.373(12) .
C9 C9 1.487(16) 3_756
C10 C11 1.365(12) .
C10 H10 0.9300 .
C11 H11 0.9300 .

loop_
_geom_hbond_atom_site_label_D
_geom_hbond_atom_site_label_H
_geom_hbond_atom_site_label_A
_geom_hbond_distance_DH
_geom_hbond_distance_HA
_geom_hbond_distance_DA
_geom_hbond_angle_DHA
_geom_hbond_site_symmetry_A
O5 H5B O2 0.96 1.91 2.650(10) 131.8 1_455
O5 H5A O3 0.96 1.84 2.635(8) 138.2 4_566
O6 H6B O2 0.96 2.07 2.742(11) 125.5 4_465
